data_7700726
loop_
_publ_author_name
'Yang, Yu-Chen'
'Wu, Rui'
'Yang, Min'
'Chen, Xi'
'Weng, Wei-Zheng'
'Zhou, Zhao-Hui'

_publ_section_title
;
 Formation of N-oxido copper ethylenediaminetetraacetate and
 propanediaminetetraacetate and their selective degradation to
 iminodiacetate and propanediaminediacetate.
;
_journal_issue 35
_journal_name_full 'Dalton transactions (Cambridge, England : 2003)'
_journal_page_first 13388
_journal_page_last 13395
_journal_paper_doi 10.1039/c9dt02355k
_journal_volume 48
_journal_year 2019
_chemical_formula_sum 'C20 H57.94 Cu2 N4 Na4 O36.97'
_chemical_formula_weight 1165.20
_space_group_crystal_system triclinic
_space_group_IT_number 2
_space_group_name_Hall '-P 1'
_space_group_name_H-M_alt 'P -1'
_symmetry_space_group_name_Hall '-P 1'
_symmetry_space_group_name_H-M 'P -1'
_atom_sites_solution_hydrogens mixed
_audit_creation_method SHELXL-2018/3
_audit_update_record
;
2019-05-14 deposited with the CCDC.    2019-08-05 downloaded from the CCDC.
;
_cell_angle_alpha 66.430(19)
_cell_angle_beta 80.613(16)
_cell_angle_gamma 81.048(19)
_cell_formula_units_Z 1
_cell_length_a 7.8006(17)
_cell_length_b 12.011(3)
_cell_length_c 13.142(2)
_cell_measurement_reflns_used 1279
_cell_measurement_temperature 173(2)
_cell_measurement_theta_max 22.4800
_cell_measurement_theta_min 3.4440
_cell_volume 1107.9(4)
_computing_data_collection 'CrysAlisPro, Agilent Technologies,Version 1.171.36.24'
_computing_data_reduction 'CrysAlisPro, Agilent Technologies,Version 1.171.36.24'
_computing_structure_refinement 'SHELXL-2018/3 (Sheldrick, 2018)'
_diffrn_ambient_temperature 173(2)
_diffrn_measured_fraction_theta_full 0.988
_diffrn_measured_fraction_theta_max 0.988
_diffrn_measurement_device_type 'Xcalibur, Sapphire3, Gemini ultra'
_diffrn_radiation_type MoK\a
_diffrn_radiation_wavelength 0.71073
_diffrn_reflns_av_R_equivalents 0.0518
_diffrn_reflns_av_unetI/netI 0.0998
_diffrn_reflns_Laue_measured_fraction_full 0.988
_diffrn_reflns_Laue_measured_fraction_max 0.988
_diffrn_reflns_limit_h_max 8
_diffrn_reflns_limit_h_min -9
_diffrn_reflns_limit_k_max 13
_diffrn_reflns_limit_k_min -14
_diffrn_reflns_limit_l_max 15
_diffrn_reflns_limit_l_min -15
_diffrn_reflns_number 6879
_diffrn_reflns_point_group_measured_fraction_full 0.988
_diffrn_reflns_point_group_measured_fraction_max 0.988
_diffrn_reflns_theta_full 25.000
_diffrn_reflns_theta_max 25.000
_diffrn_reflns_theta_min 2.964
_exptl_absorpt_coefficient_mu 1.117
_exptl_absorpt_correction_T_max 1.00000
_exptl_absorpt_correction_T_min 0.98242
_exptl_absorpt_correction_type multi-scan
_exptl_crystal_colour blue
_exptl_crystal_density_diffrn 1.746
_exptl_crystal_description block
_exptl_crystal_F_000 604
_exptl_crystal_size_max 0.300
_exptl_crystal_size_mid 0.210
_exptl_crystal_size_min 0.150
_refine_diff_density_max 0.945
_refine_diff_density_min -0.499
_refine_diff_density_rms 0.099
_refine_ls_extinction_method none
_refine_ls_goodness_of_fit_ref 1.033
_refine_ls_hydrogen_treatment mixed
_refine_ls_matrix_type full
_refine_ls_number_parameters 359
_refine_ls_number_reflns 3861
_refine_ls_number_restraints 8
_refine_ls_restrained_S_all 1.034
_refine_ls_R_factor_all 0.0831
_refine_ls_R_factor_gt 0.0570
_refine_ls_shift/su_max 0.000
_refine_ls_shift/su_mean 0.000
_refine_ls_structure_factor_coef Fsqd
_refine_ls_weighting_details 'w=1/[\s^2^(Fo^2^)+(0.0374P)^2^] where P=(Fo^2^+2Fc^2^)/3'
_refine_ls_weighting_scheme calc
_refine_ls_wR_factor_gt 0.1071
_refine_ls_wR_factor_ref 0.1216
_reflns_Friedel_coverage 0.000
_reflns_number_gt 2849
_reflns_number_total 3861
_reflns_threshold_expression 'I > 2\s(I)'
_cod_data_source_file c9dt02355k2.cif
_cod_data_source_block exp_5640
_cod_depositor_comments 'Adding full bibliography for 7700725--7700729.cif.'
_cod_database_code 7700726
_shelx_shelxl_version_number 2018/3
_shelx_space_group_comment
;
The symmetry employed for this shelxl refinement is uniquely defined
by the following loop, which should always be used as a source of
symmetry information in preference to the above space-group names.
They are only intended as comments.
;
_shelx_estimated_absorpt_t_min 0.731
_shelx_estimated_absorpt_t_max 0.850

loop_
_space_group_symop_operation_xyz
'x, y, z'
'-x, -y, -z'

loop_
_atom_site_label
_atom_site_type_symbol
_atom_site_fract_x
_atom_site_fract_y
_atom_site_fract_z
_atom_site_U_iso_or_equiv
_atom_site_adp_type
_atom_site_occupancy
_atom_site_site_symmetry_order
_atom_site_calc_flag
_atom_site_refinement_flags_posn
_atom_site_refinement_flags_adp
_atom_site_refinement_flags_occupancy
_atom_site_disorder_assembly
_atom_site_disorder_group
Cu1 Cu 0.500000 1.000000 0.000000 0.0164(2) Uani 1 2 d S . P . .
Cu2 Cu 0.500000 0.500000 0.500000 0.0145(2) Uani 1 2 d S . P . .
Na1 Na 0.5190(3) 0.79890(16) 0.29086(16) 0.0254(5) Uani 1 1 d . . . . .
Na2 Na 0.1294(3) 0.95463(19) 0.40708(18) 0.0411(6) Uani 1 1 d . . . . .
C1 C 0.5318(6) 0.8865(4) -0.1577(4) 0.0183(11) Uani 1 1 d . . . . .
C2 C 0.5702(6) 0.7654(4) -0.0622(4) 0.0152(10) Uani 1 1 d . . . . .
H2A H 0.559867 0.699759 -0.085319 0.018 Uiso 1 1 calc R U . . .
H2B H 0.690040 0.758756 -0.047477 0.018 Uiso 1 1 calc R U . . .
C3 C 0.1937(6) 0.6951(4) -0.0263(4) 0.0191(11) Uani 1 1 d . . . . .
C4 C 0.2610(6) 0.7700(4) 0.0258(4) 0.0165(10) Uani 1 1 d . . . . .
H4A H 0.193000 0.756127 0.097754 0.020 Uiso 1 1 calc R U . . .
H4B H 0.236287 0.855543 -0.020830 0.020 Uiso 1 1 calc R U . . .
C5 C 0.9269(7) 0.6601(4) 0.2842(4) 0.0203(11) Uani 1 1 d . . . . .
C6 C 0.8685(6) 0.5339(4) 0.3102(4) 0.0158(10) Uani 1 1 d . . . . .
H6A H 0.952701 0.493687 0.269727 0.019 Uiso 1 1 calc R U . . .
H6B H 0.873259 0.485752 0.389231 0.019 Uiso 1 1 calc R U . . .
C7 C 0.6734(6) 0.3101(4) 0.4263(4) 0.0180(11) Uani 1 1 d . . . . .
C8 C 0.6598(6) 0.4024(4) 0.3061(4) 0.0161(10) Uani 1 1 d . . . . .
H8A H 0.744239 0.373804 0.256747 0.019 Uiso 1 1 calc R U . . .
H8B H 0.544667 0.402762 0.286974 0.019 Uiso 1 1 calc R U . . .
C9 C 0.4926(6) 0.6201(4) 0.1294(4) 0.0139(10) Uani 1 1 d . . . . .
H9A H 0.479092 0.560605 0.099299 0.017 Uiso 1 1 calc R U . . .
H9B H 0.411327 0.606658 0.196492 0.017 Uiso 1 1 calc R U . . .
C10 C 0.6794(6) 0.6042(4) 0.1579(3) 0.0147(10) Uani 1 1 d . . . . .
H10A H 0.755634 0.561836 0.115863 0.018 Uiso 1 1 calc R U . . .
H10B H 0.719586 0.683759 0.136687 0.018 Uiso 1 1 calc R U . . .
N1 N 0.4530(5) 0.7486(3) 0.0438(3) 0.0145(9) Uani 1 1 d . . . . .
N2 N 0.6886(5) 0.5317(3) 0.2826(3) 0.0118(8) Uani 1 1 d . . . . .
O1 O 0.4882(4) 0.9838(3) -0.1407(2) 0.0175(7) Uani 1 1 d . . . . .
O1W O 0.2098(5) 0.8601(4) 0.2850(4) 0.0283(10) Uani 1 1 d . . . . .
H1WA H 0.158(8) 0.796(6) 0.282(5) 0.06(2) Uiso 1 1 d . . . . .
H1WB H 0.191(7) 0.900(5) 0.236(4) 0.02(2) Uiso 1 1 d . . . . .
O2W O -0.0504(6) 1.1170(4) 0.2886(3) 0.0542(12) Uani 1 1 d . . . . .
H2WA H 0.001339 1.144122 0.221409 0.081 Uiso 1 1 d R U . . .
H2WB H -0.062452 1.178542 0.307999 0.081 Uiso 1 1 d R U . . .
O2 O 0.5519(6) 0.8840(3) -0.2535(3) 0.0456(12) Uani 1 1 d . . . . .
O3 O 0.0409(4) 0.7325(3) -0.0530(3) 0.0272(9) Uani 1 1 d . . . . .
O3W O 0.1407(6) 1.0973(4) 0.4889(3) 0.0403(10) Uani 1 1 d D . . . .
H3WA H 0.157(11) 1.165(4) 0.442(5) 0.10(3) Uiso 1 1 d D . . . .
H3WB H 0.017(10) 1.143(6) 0.505(6) 0.07(2) Uiso 1 1 d . . . . .
O4 O 0.2841(4) 0.6035(3) -0.0370(3) 0.0259(8) Uani 1 1 d . . . . .
O4W O 0.5752(6) 0.9032(3) 0.4066(3) 0.0525(13) Uani 1 1 d . . . . .
H4WA H 0.541068 0.985194 0.377151 0.079 Uiso 1 1 d R U . . .
H4WB H 0.691287 0.895833 0.415243 0.079 Uiso 1 1 d R U . . .
O5 O 0.8265(4) 0.7559(3) 0.2479(3) 0.0277(9) Uani 1 1 d . . . . .
O6 O 1.0823(4) 0.6533(3) 0.3023(3) 0.0269(9) Uani 1 1 d . . . . .
O9W O 0.0772(14) 1.0221(9) -0.1567(8) 0.064(3) Uani 0.5 1 d G . P . .
H9WA H 0.087503 1.097829 -0.179754 0.097 Uiso 0.5 1 d G U P . .
H9WB H 0.128968 1.001426 -0.209570 0.097 Uiso 0.5 1 d G U P . .
O7 O 0.6263(4) 0.3425(3) 0.5075(2) 0.0193(8) Uani 1 1 d . . . . .
O7W O 0.0875(5) 0.4202(3) 0.1265(3) 0.0263(8) Uani 1 1 d G . . . .
H7WA H 0.129180 0.479419 0.070977 0.039 Uiso 1 1 d G U . . .
H7WB H 0.051979 0.377390 0.097512 0.039 Uiso 1 1 d G U . . .
O8 O 0.7243(5) 0.2037(3) 0.4368(3) 0.0257(8) Uani 1 1 d . . . . .
O8W O 0.2385(5) 0.4420(3) 0.4553(3) 0.0272(9) Uani 1 1 d G . . . .
H8WA H 0.181339 0.503121 0.410339 0.041 Uiso 1 1 d G U . . .
H8WB H 0.249931 0.382821 0.433839 0.041 Uiso 1 1 d G U . . .
O9 O 0.4798(4) 0.8301(3) 0.0912(2) 0.0164(7) Uani 1 1 d . . . . .
O6W O 0.7275(5) 0.6934(3) -0.3080(3) 0.0322(9) Uani 1 1 d D . . . .
H6WA H 0.663(6) 0.757(4) -0.296(4) 0.021 Uiso 1 1 d . U . . .
H6WB H 0.789(8) 0.666(6) -0.248(4) 0.072 Uiso 1 1 d D U . . .
O10 O 0.5604(4) 0.5844(3) 0.3412(2) 0.0138(7) Uani 1 1 d . . . . .
O5W O 0.167(3) 1.0705(16) -0.0253(13) 0.038(4) Uani 0.3333 1 d G U P A 2
H5W1 H 0.059976 1.070333 0.001478 0.057 Uiso 0.3333 1 d G U P A 2
H5W2 H 0.168758 1.131150 -0.087502 0.057 Uiso 0.3333 1 d G U P A 2
O5W' O 0.1580(13) 1.0481(7) 0.0410(9) 0.052(3) Uani 0.653(13) 1 d G . P B 1
H12A H 0.158388 1.052713 -0.025277 0.078 Uiso 0.653(13) 1 d G U P B 1
H12B H 0.104436 1.115358 0.040937 0.078 Uiso 0.653(13) 1 d G U P B 1

loop_
_atom_site_aniso_label
_atom_site_aniso_U_11
_atom_site_aniso_U_22
_atom_site_aniso_U_33
_atom_site_aniso_U_23
_atom_site_aniso_U_13
_atom_site_aniso_U_12
Cu1 0.0263(5) 0.0118(4) 0.0120(4) -0.0039(3) -0.0036(4) -0.0047(4)
Cu2 0.0184(5) 0.0113(4) 0.0101(4) -0.0020(3) -0.0001(3) 0.0016(3)
Na1 0.0298(11) 0.0178(10) 0.0263(11) -0.0086(9) -0.0027(9) 0.0039(9)
Na2 0.0513(15) 0.0375(13) 0.0315(12) -0.0147(11) -0.0092(11) 0.0132(12)
C1 0.024(3) 0.016(2) 0.012(2) -0.003(2) -0.004(2) 0.000(2)
C2 0.021(3) 0.014(2) 0.013(2) -0.007(2) 0.001(2) -0.006(2)
C3 0.024(3) 0.023(3) 0.008(2) -0.001(2) 0.000(2) -0.011(2)
C4 0.016(2) 0.013(2) 0.020(3) -0.006(2) -0.001(2) -0.002(2)
C5 0.028(3) 0.017(3) 0.014(2) -0.003(2) -0.002(2) -0.006(2)
C6 0.012(2) 0.015(2) 0.021(3) -0.005(2) -0.007(2) -0.0018(19)
C7 0.020(3) 0.013(2) 0.018(3) -0.003(2) 0.000(2) -0.003(2)
C8 0.023(3) 0.012(2) 0.014(2) -0.006(2) -0.003(2) -0.001(2)
C9 0.021(3) 0.008(2) 0.008(2) 0.0043(19) -0.006(2) -0.004(2)
C10 0.023(3) 0.012(2) 0.007(2) -0.0027(19) 0.003(2) -0.005(2)
N1 0.017(2) 0.0126(19) 0.016(2) -0.0054(17) -0.0074(17) -0.0019(17)
N2 0.015(2) 0.0081(18) 0.0109(19) -0.0021(16) -0.0009(16) -0.0015(16)
O1 0.0272(19) 0.0112(16) 0.0154(17) -0.0057(14) -0.0048(15) -0.0017(14)
O1W 0.033(2) 0.028(2) 0.027(3) -0.011(2) -0.005(2) -0.008(2)
O2W 0.074(3) 0.041(2) 0.035(2) -0.013(2) 0.002(2) 0.020(2)
O2 0.090(3) 0.026(2) 0.019(2) -0.0133(17) -0.016(2) 0.022(2)
O3 0.024(2) 0.0289(19) 0.033(2) -0.0114(17) -0.0145(17) -0.0053(16)
O3W 0.050(3) 0.032(2) 0.033(2) -0.004(2) -0.005(2) -0.005(2)
O4 0.026(2) 0.0278(19) 0.032(2) -0.0192(17) -0.0058(17) -0.0026(16)
O4W 0.080(3) 0.029(2) 0.051(3) -0.002(2) -0.045(3) -0.010(2)
O5 0.026(2) 0.0159(18) 0.038(2) -0.0071(17) -0.0088(18) 0.0025(16)
O6 0.0175(19) 0.0243(19) 0.041(2) -0.0101(17) -0.0121(17) -0.0040(16)
O9W 0.065(7) 0.053(6) 0.058(6) -0.005(5) 0.005(5) -0.015(6)
O7 0.0266(19) 0.0145(17) 0.0132(17) -0.0031(14) -0.0032(15) 0.0024(15)
O7W 0.034(2) 0.025(2) 0.0234(19) -0.0113(16) -0.0043(17) -0.0065(17)
O8 0.041(2) 0.0093(17) 0.0214(19) -0.0044(15) 0.0038(16) 0.0017(16)
O8W 0.028(2) 0.0260(19) 0.027(2) -0.0090(17) -0.0071(17) -0.0005(17)
O9 0.0275(19) 0.0126(16) 0.0144(16) -0.0084(14) -0.0054(15) -0.0051(14)
O6W 0.038(2) 0.032(2) 0.032(2) -0.0188(19) -0.0092(19) 0.0061(19)
O10 0.0182(17) 0.0125(16) 0.0079(15) -0.0028(13) 0.0003(13) 0.0012(13)
O5W 0.063(8) 0.025(7) 0.024(6) -0.015(6) 0.010(7) 0.000(6)
O5W' 0.052(5) 0.033(5) 0.090(8) -0.039(6) -0.036(6) 0.015(4)

loop_
_atom_type_symbol
_atom_type_description
_atom_type_scat_dispersion_real
_atom_type_scat_dispersion_imag
_atom_type_scat_source
C C 0.0033 0.0016 'International Tables Vol C Tables 4.2.6.8 and 6.1.1.4'
H H 0.0000 0.0000 'International Tables Vol C Tables 4.2.6.8 and 6.1.1.4'
Cu Cu 0.3201 1.2651 'International Tables Vol C Tables 4.2.6.8 and 6.1.1.4'
N N 0.0061 0.0033 'International Tables Vol C Tables 4.2.6.8 and 6.1.1.4'
Na Na 0.0362 0.0249 'International Tables Vol C Tables 4.2.6.8 and 6.1.1.4'
O O 0.0106 0.0060 'International Tables Vol C Tables 4.2.6.8 and 6.1.1.4'

loop_
_geom_angle_atom_site_label_1
_geom_angle_atom_site_label_2
_geom_angle_atom_site_label_3
_geom_angle
_geom_angle_site_symmetry_1
_geom_angle_site_symmetry_3
O9 Cu1 O9 180.0 2_675 .
O9 Cu1 O1 85.06(12) 2_675 .
O9 Cu1 O1 94.94(12) . .
O9 Cu1 O1 94.93(12) 2_675 2_675
O9 Cu1 O1 85.06(12) . 2_675
O1 Cu1 O1 180.0 . 2_675
O9 Cu1 Na1 42.48(9) 2_675 2_675
O9 Cu1 Na1 137.52(9) . 2_675
O1 Cu1 Na1 42.84(9) . 2_675
O1 Cu1 Na1 137.16(9) 2_675 2_675
O10 Cu2 O10 180.00(18) . 2_666
O10 Cu2 O7 95.30(13) . .
O10 Cu2 O7 84.70(13) 2_666 .
O10 Cu2 O7 84.70(13) . 2_666
O10 Cu2 O7 95.30(13) 2_666 2_666
O7 Cu2 O7 180.00(19) . 2_666
O10 Cu2 Na1 141.30(9) . 2_666
O10 Cu2 Na1 38.70(9) 2_666 2_666
O7 Cu2 Na1 48.45(10) . 2_666
O7 Cu2 Na1 131.55(10) 2_666 2_666
O10 Na1 O5 75.57(12) . .
O10 Na1 O1W 107.38(15) . .
O5 Na1 O1W 165.90(16) . .
O10 Na1 O4W 124.67(13) . .
O5 Na1 O4W 90.62(15) . .
O1W Na1 O4W 98.45(16) . .
O10 Na1 O9 90.24(11) . .
O5 Na1 O9 88.34(13) . .
O1W Na1 O9 77.94(13) . .
O4W Na1 O9 143.54(13) . .
O10 Na1 O1 150.21(13) . 2_675
O5 Na1 O1 93.16(13) . 2_675
O1W Na1 O1 77.53(15) . 2_675
O4W Na1 O1 82.15(12) . 2_675
O9 Na1 O1 61.53(10) . 2_675
O10 Na1 O7 62.21(11) . 2_666
O5 Na1 O7 116.82(12) . 2_666
O1W Na1 O7 75.78(14) . 2_666
O4W Na1 O7 78.85(13) . 2_666
O9 Na1 O7 133.06(12) . 2_666
O1 Na1 O7 144.33(13) 2_675 2_666
O10 Na1 Na2 122.67(11) . .
O5 Na1 Na2 153.36(11) . .
O1W Na1 Na2 35.54(10) . .
O4W Na1 Na2 63.28(12) . .
O9 Na1 Na2 109.16(10) . .
O1 Na1 Na2 78.78(10) 2_675 .
O7 Na1 Na2 65.75(9) 2_666 .
O1W Na2 O3W 112.37(18) . 2_576
O1W Na2 O2W 95.26(17) . .
O3W Na2 O2W 81.89(16) 2_576 .
O1W Na2 O3W 156.8(2) . .
O3W Na2 O3W 90.37(17) 2_576 .
O2W Na2 O3W 82.88(16) . .
O1W Na2 O8 96.19(16) . 2_666
O3W Na2 O8 89.04(15) 2_576 2_666
O2W Na2 O8 167.47(17) . 2_666
O3W Na2 O8 88.58(14) . 2_666
O1W Na2 Na2 157.62(18) . 2_576
O3W Na2 Na2 45.61(12) 2_576 2_576
O2W Na2 Na2 79.17(13) . 2_576
O3W Na2 Na2 44.76(13) . 2_576
O8 Na2 Na2 88.31(12) 2_666 2_576
O1W Na2 Na1 38.14(11) . .
O3W Na2 Na1 137.21(14) 2_576 .
O2W Na2 Na1 121.50(14) . .
O3W Na2 Na1 125.15(15) . .
O8 Na2 Na1 70.98(10) 2_666 .
Na2 Na2 Na1 158.15(10) 2_576 .
O1W Na2 H1WB 14.3(11) . .
O3W Na2 H1WB 114.0(13) 2_576 .
O2W Na2 H1WB 81.5(12) . .
O3W Na2 H1WB 148.7(13) . .
O8 Na2 H1WB 110.2(12) 2_666 .
Na2 Na2 H1WB 153.7(12) 2_576 .
Na1 Na2 H1WB 46.9(12) . .
O1W Na2 H3WB 97(2) . 2_576
O3W Na2 H3WB 25(2) 2_576 2_576
O2W Na2 H3WB 103(2) . 2_576
O3W Na2 H3WB 106(2) . 2_576
O8 Na2 H3WB 70(2) 2_666 2_576
Na2 Na2 H3WB 63(2) 2_576 2_576
Na1 Na2 H3WB 113(2) . 2_576
H1WB Na2 H3WB 104(3) . 2_576
O2 C1 O1 122.7(4) . .
O2 C1 C2 116.1(4) . .
O1 C1 C2 121.2(4) . .
N1 C2 C1 114.3(4) . .
N1 C2 H2A 108.7 . .
C1 C2 H2A 108.7 . .
N1 C2 H2B 108.7 . .
C1 C2 H2B 108.7 . .
H2A C2 H2B 107.6 . .
O4 C3 O3 125.3(4) . .
O4 C3 C4 121.3(4) . .
O3 C3 C4 113.3(4) . .
C3 C4 N1 118.6(4) . .
C3 C4 H4A 107.7 . .
N1 C4 H4A 107.7 . .
C3 C4 H4B 107.7 . .
N1 C4 H4B 107.7 . .
H4A C4 H4B 107.1 . .
O5 C5 O6 126.1(4) . .
O5 C5 C6 121.6(4) . .
O6 C5 C6 112.3(4) . .
N2 C6 C5 116.9(3) . .
N2 C6 H6A 108.1 . .
C5 C6 H6A 108.1 . .
N2 C6 H6B 108.1 . .
C5 C6 H6B 108.1 . .
H6A C6 H6B 107.3 . .
O8 C7 O7 123.7(4) . .
O8 C7 C8 115.7(4) . .
O7 C7 C8 120.6(4) . .
N2 C8 C7 116.5(4) . .
N2 C8 H8A 108.2 . .
C7 C8 H8A 108.2 . .
N2 C8 H8B 108.2 . .
C7 C8 H8B 108.2 . .
H8A C8 H8B 107.3 . .
N1 C9 C10 109.5(3) . .
N1 C9 H9A 109.8 . .
C10 C9 H9A 109.8 . .
N1 C9 H9B 109.8 . .
C10 C9 H9B 109.8 . .
H9A C9 H9B 108.2 . .
N2 C10 C9 110.7(4) . .
N2 C10 H10A 109.5 . .
C9 C10 H10A 109.5 . .
N2 C10 H10B 109.5 . .
C9 C10 H10B 109.5 . .
H10A C10 H10B 108.1 . .
O9 N1 C2 111.8(3) . .
O9 N1 C4 106.8(3) . .
C2 N1 C4 112.1(3) . .
O9 N1 C9 106.9(3) . .
C2 N1 C9 109.4(3) . .
C4 N1 C9 109.6(3) . .
O10 N2 C8 111.9(3) . .
O10 N2 C6 111.1(3) . .
C8 N2 C6 109.3(3) . .
O10 N2 C10 108.4(3) . .
C8 N2 C10 107.1(3) . .
C6 N2 C10 109.0(3) . .
C1 O1 Cu1 124.6(3) . .
C1 O1 Na1 125.9(3) . 2_675
Cu1 O1 Na1 105.97(13) . 2_675
Na2 O1W Na1 106.32(17) . .
Na2 O1W H1WA 127(4) . .
Na1 O1W H1WA 108(4) . .
Na2 O1W H1WB 107(5) . .
Na1 O1W H1WB 113(5) . .
H1WA O1W H1WB 95(6) . .
Na2 O2W H2WA 110.1 . .
Na2 O2W H2WB 109.8 . .
H2WA O2W H2WB 103.9 . .
Na2 O3W Na2 89.63(17) 2_576 .
Na2 O3W H3WA 124(6) 2_576 .
Na2 O3W H3WA 112(6) . .
Na2 O3W H3WB 42(4) 2_576 .
Na2 O3W H3WB 114(3) . .
H3WA O3W H3WB 82(6) . .
Na1 O4W H4WA 112.4 . .
Na1 O4W H4WB 112.7 . .
H4WA O4W H4WB 106.2 . .
C5 O5 Na1 131.4(3) . .
H9WA O9W H9WB 104.5 . .
C7 O7 Cu2 125.9(3) . .
C7 O7 Na1 125.1(3) . 2_666
Cu2 O7 Na1 98.36(14) . 2_666
H7WA O7W H7WB 104.5 . .
C7 O8 Na2 126.7(3) . 2_666
H8WA O8W H8WB 109.2 . .
N1 O9 Cu1 120.8(2) . .
N1 O9 Na1 132.1(2) . .
Cu1 O9 Na1 107.01(13) . .
H6WA O6W H6WB 98(5) . .
N2 O10 Cu2 120.5(2) . .
N2 O10 Na1 121.1(2) . .
Cu2 O10 Na1 110.65(14) . .
H5W1 O5W H5W2 104.5 . .
H12A O5W' H12B 104.5 . .

loop_
_geom_bond_atom_site_label_1
_geom_bond_atom_site_label_2
_geom_bond_distance
_geom_bond_site_symmetry_2
Cu1 O9 1.926(3) 2_675
Cu1 O9 1.926(3) .
Cu1 O1 1.954(3) .
Cu1 O1 1.954(3) 2_675
Cu1 Na1 3.627(2) 2_675
Cu2 O10 1.934(3) .
Cu2 O10 1.934(3) 2_666
Cu2 O7 1.965(3) .
Cu2 O7 1.965(3) 2_666
Cu2 Na1 3.551(2) 2_666
Na1 O10 2.373(3) .
Na1 O5 2.396(4) .
Na1 O1W 2.414(4) .
Na1 O4W 2.447(4) .
Na1 O9 2.562(3) .
Na1 O1 2.565(3) 2_675
Na1 O7 2.686(4) 2_666
Na1 Na2 3.751(3) .
Na2 O1W 2.272(5) .
Na2 O3W 2.342(6) 2_576
Na2 O2W 2.372(4) .
Na2 O3W 2.377(5) .
Na2 O8 2.470(3) 2_666
Na2 Na2 3.326(5) 2_576
Na2 H1WB 2.54(6) .
Na2 H3WB 1.71(7) 2_576
C1 O2 1.255(6) .
C1 O1 1.261(5) .
C1 C2 1.520(6) .
C2 N1 1.495(6) .
C2 H2A 0.9700 .
C2 H2B 0.9700 .
C3 O4 1.256(6) .
C3 O3 1.261(5) .
C3 C4 1.520(6) .
C4 N1 1.521(5) .
C4 H4A 0.9700 .
C4 H4B 0.9700 .
C5 O5 1.253(5) .
C5 O6 1.257(5) .
C5 C6 1.539(6) .
C6 N2 1.512(5) .
C6 H6A 0.9700 .
C6 H6B 0.9700 .
C7 O8 1.237(5) .
C7 O7 1.259(6) .
C7 C8 1.534(6) .
C8 N2 1.503(5) .
C8 H8A 0.9700 .
C8 H8B 0.9700 .
C9 N1 1.524(5) .
C9 C10 1.528(6) .
C9 H9A 0.9700 .
C9 H9B 0.9700 .
C10 N2 1.525(5) .
C10 H10A 0.9700 .
C10 H10B 0.9700 .
N1 O9 1.407(4) .
N2 O10 1.391(5) .
O1W H1WA 0.94(7) .
O1W H1WB 0.66(5) .
O2W H2WA 0.8619 .
O2W H2WB 0.8615 .
O3W H3WA 0.81(2) .
O3W H3WB 1.07(7) .
O4W H4WA 0.9150 .
O4W H4WB 0.9169 .
O9W H9WA 0.8489 .
O9W H9WB 0.8497 .
O7W H7WA 0.8506 .
O7W H7WB 0.8490 .
O8W H8WA 0.8511 .
O8W H8WB 0.8511 .
O6W H6WA 0.90(5) .
O6W H6WB 0.91(2) .
O5W H5W1 0.8498 .
O5W H5W2 0.8500 .
O5W' H12A 0.8499 .
O5W' H12B 0.8496 .

loop_
_geom_torsion_atom_site_label_1
_geom_torsion_atom_site_label_2
_geom_torsion_atom_site_label_3
_geom_torsion_atom_site_label_4
_geom_torsion
_geom_torsion_site_symmetry_4
O2 C1 C2 N1 -144.1(4) .
O1 C1 C2 N1 38.2(6) .
O4 C3 C4 N1 12.1(7) .
O3 C3 C4 N1 -169.8(4) .
O5 C5 C6 N2 4.0(7) .
O6 C5 C6 N2 -175.2(4) .
O8 C7 C8 N2 -150.1(4) .
O7 C7 C8 N2 33.4(6) .
N1 C9 C10 N2 140.0(4) .
C1 C2 N1 O9 -67.1(4) .
C1 C2 N1 C4 52.8(5) .
C1 C2 N1 C9 174.7(3) .
C3 C4 N1 O9 179.2(4) .
C3 C4 N1 C2 56.5(5) .
C3 C4 N1 C9 -65.3(5) .
C10 C9 N1 O9 -57.7(4) .
C10 C9 N1 C2 63.5(4) .
C10 C9 N1 C4 -173.2(4) .
C7 C8 N2 O10 -64.6(5) .
C7 C8 N2 C6 58.8(5) .
C7 C8 N2 C10 176.7(4) .
C5 C6 N2 O10 -60.0(5) .
C5 C6 N2 C8 176.1(4) .
C5 C6 N2 C10 59.4(5) .
C9 C10 N2 O10 -50.7(4) .
C9 C10 N2 C8 70.2(4) .
C9 C10 N2 C6 -171.7(3) .
O2 C1 O1 Cu1 -167.1(4) .
C2 C1 O1 Cu1 10.4(6) .
O2 C1 O1 Na1 -11.3(7) 2_675
C2 C1 O1 Na1 166.2(3) 2_675
O6 C5 O5 Na1 -143.2(4) .
C6 C5 O5 Na1 37.7(6) .
O8 C7 O7 Cu2 -166.6(3) .
C8 C7 O7 Cu2 9.6(6) .
O8 C7 O7 Na1 -29.8(7) 2_666
C8 C7 O7 Na1 146.4(3) 2_666
O7 C7 O8 Na2 -28.6(7) 2_666
C8 C7 O8 Na2 155.0(3) 2_666
C2 N1 O9 Cu1 45.1(4) .
C4 N1 O9 Cu1 -77.8(4) .
C9 N1 O9 Cu1 164.8(3) .
C2 N1 O9 Na1 -133.0(3) .
C4 N1 O9 Na1 104.0(3) .
C9 N1 O9 Na1 -13.3(5) .
C8 N2 O10 Cu2 49.8(4) .
C6 N2 O10 Cu2 -72.6(3) .
C10 N2 O10 Cu2 167.6(2) .
C8 N2 O10 Na1 -163.8(2) .
C6 N2 O10 Na1 73.8(3) .
C10 N2 O10 Na1 -46.0(4) .
